data_2239381
loop_
_publ_author_name
'Lehane, Ryan L.'
'Golen, James A.'
'Rheingold, Arnold L.'
'Manke, David R.'

_publ_section_title
;
 Dimethyl 2,2'-dinitrobiphenyl-4,4'-dicarboxylate
;
_journal_issue 3
_journal_name_full 'Acta Crystallographica Section E'
_journal_page_first o305
_journal_paper_doi 10.1107/S1600536814003067
_journal_volume 70
_journal_year 2014
_chemical_formula_iupac 'C16 H12 N2 O8'
_chemical_formula_moiety 'C16 H12 N2 O8'
_chemical_formula_sum 'C16 H12 N2 O8'
_chemical_formula_weight 360.28
_chemical_name_systematic
;
Dimethyl 2,2'-dinitrobiphenyl-4,4'-dicarboxylate
;
_space_group_IT_number 2
_symmetry_cell_setting triclinic
_symmetry_space_group_name_Hall '-P 1'
_symmetry_space_group_name_H-M 'P -1'
_atom_sites_solution_hydrogens geom
_atom_sites_solution_primary direct
_atom_sites_solution_secondary difmap
_audit_creation_method SHELXL-97
_cell_angle_alpha 108.423(4)
_cell_angle_beta 95.142(4)
_cell_angle_gamma 111.617(3)
_cell_formula_units_Z 2
_cell_length_a 8.0520(5)
_cell_length_b 10.4193(7)
_cell_length_c 10.5310(11)
_cell_measurement_reflns_used 5153
_cell_measurement_temperature 90(2)
_cell_measurement_theta_max 25.40
_cell_measurement_theta_min 2.77
_cell_volume 757.71(11)
_computing_cell_refinement 'SAINT (Bruker, 2005)'
_computing_data_collection 'APEX2 (Bruker, 2005)'
_computing_data_reduction 'SAINT (Bruker, 2005)'
_computing_molecular_graphics 'SHELXTL (Sheldrick, 2008)'
_computing_publication_material 'SHELXTL (Sheldrick, 2008)'
_computing_structure_refinement 'SHELXL97 (Sheldrick, 2008)'
_computing_structure_solution 'SHELXS97 (Sheldrick, 2008)'
_diffrn_ambient_temperature 90(2)
_diffrn_measured_fraction_theta_full 0.993
_diffrn_measured_fraction_theta_max 0.992
_diffrn_measurement_device_type 'Bruker APEXII CCD'
_diffrn_measurement_method '\f and \w scans'
_diffrn_radiation_monochromator graphite
_diffrn_radiation_source 'fine-focus sealed tube'
_diffrn_radiation_type MoK\a
_diffrn_radiation_wavelength 0.71073
_diffrn_reflns_av_R_equivalents 0.0262
_diffrn_reflns_av_sigmaI/netI 0.0260
_diffrn_reflns_limit_h_max 9
_diffrn_reflns_limit_h_min -9
_diffrn_reflns_limit_k_max 12
_diffrn_reflns_limit_k_min -12
_diffrn_reflns_limit_l_max 12
_diffrn_reflns_limit_l_min -12
_diffrn_reflns_number 9906
_diffrn_reflns_theta_full 25.00
_diffrn_reflns_theta_max 25.42
_diffrn_reflns_theta_min 2.77
_exptl_absorpt_coefficient_mu 0.130
_exptl_absorpt_correction_T_max 0.9808
_exptl_absorpt_correction_T_min 0.9646
_exptl_absorpt_correction_type multi-scan
_exptl_absorpt_process_details '(SADABS; Bruker, 2005)'
_exptl_crystal_colour yellow
_exptl_crystal_density_diffrn 1.579
_exptl_crystal_density_method 'not measured'
_exptl_crystal_description BLOCK
_exptl_crystal_F_000 372
_exptl_crystal_size_max 0.28
_exptl_crystal_size_mid 0.20
_exptl_crystal_size_min 0.15
_refine_diff_density_max 0.207
_refine_diff_density_min -0.203
_refine_ls_extinction_method none
_refine_ls_goodness_of_fit_ref 1.017
_refine_ls_hydrogen_treatment constr
_refine_ls_matrix_type full
_refine_ls_number_parameters 237
_refine_ls_number_reflns 2787
_refine_ls_number_restraints 0
_refine_ls_restrained_S_all 1.017
_refine_ls_R_factor_all 0.0442
_refine_ls_R_factor_gt 0.0343
_refine_ls_shift/su_max 0.001
_refine_ls_shift/su_mean 0.000
_refine_ls_structure_factor_coef Fsqd
_refine_ls_weighting_details 'calc w=1/[\s^2^(Fo^2^)+(0.0515P)^2^+0.2340P] where P=(Fo^2^+2Fc^2^)/3'
_refine_ls_weighting_scheme calc
_refine_ls_wR_factor_gt 0.0890
_refine_ls_wR_factor_ref 0.0956
_reflns_number_gt 2297
_reflns_number_total 2787
_reflns_threshold_expression I>2sigma(I)
_cod_data_source_file ff2126sup1.cif
_cod_data_source_block I
_cod_database_code 2239381
_cod_database_fobs_code 2239381

loop_
_symmetry_equiv_pos_as_xyz
'x, y, z'
'-x, -y, -z'

loop_
_atom_site_type_symbol
_atom_site_label
_atom_site_fract_x
_atom_site_fract_y
_atom_site_fract_z
_atom_site_U_iso_or_equiv
_atom_site_adp_type
_atom_site_calc_flag
_atom_site_refinement_flags
_atom_site_occupancy
_atom_site_symmetry_multiplicity
O O1 0.28379(14) -0.04398(11) 0.86338(10) 0.0223(3) Uani d . 1 1
O O2 0.02811(15) -0.01405(13) 0.81152(11) 0.0283(3) Uani d . 1 1
O O3 0.80395(15) 0.15657(14) 0.70622(13) 0.0350(3) Uani d . 1 1
O O4 0.80373(15) 0.23016(13) 0.53753(11) 0.0283(3) Uani d . 1 1
O O5 0.72326(16) 0.49239(12) 0.69694(11) 0.0327(3) Uani d . 1 1
O O6 0.93059(15) 0.61445(13) 0.61157(11) 0.0323(3) Uani d . 1 1
O O7 0.80462(15) 0.55730(12) 0.14341(11) 0.0292(3) Uani d . 1 1
O O8 0.56913(17) 0.35679(13) -0.01199(11) 0.0355(3) Uani d . 1 1
N N1 0.72907(16) 0.18850(13) 0.62186(13) 0.0196(3) Uani d . 1 1
N N2 0.78359(17) 0.51402(14) 0.59936(12) 0.0206(3) Uani d . 1 1
C C1 0.1936(2) -0.12748(18) 0.94307(16) 0.0253(4) Uani d . 1 1
H H1A 0.2829 -0.1467 0.9949 0.038 Uiso calc R 1 1
H H1B 0.0943 -0.2224 0.8810 0.038 Uiso calc R 1 1
H H1C 0.1427 -0.0698 1.0072 0.038 Uiso calc R 1 1
C C2 0.1814(2) 0.00368(16) 0.79992(15) 0.0199(3) Uani d . 1 1
C C3 0.2780(2) 0.07985(15) 0.71294(14) 0.0181(3) Uani d . 1 1
C C4 0.4574(2) 0.10299(15) 0.70668(14) 0.0182(3) Uani d . 1 1
H H4A 0.5234 0.0717 0.7606 0.022 Uiso calc R 1 1
C C5 0.53980(19) 0.17125(15) 0.62247(15) 0.0179(3) Uani d . 1 1
C C6 0.4489(2) 0.21904(15) 0.53960(15) 0.0181(3) Uani d . 1 1
C C7 0.2683(2) 0.19281(16) 0.54750(15) 0.0199(3) Uani d . 1 1
H H7A 0.2004 0.2214 0.4919 0.024 Uiso calc R 1 1
C C8 0.1845(2) 0.12668(16) 0.63336(15) 0.0201(3) Uani d . 1 1
H H8A 0.0622 0.1132 0.6379 0.024 Uiso calc R 1 1
C C9 0.5175(2) 0.28358(16) 0.43647(15) 0.0186(3) Uani d . 1 1
C C10 0.6699(2) 0.41620(16) 0.45972(15) 0.0187(3) Uani d . 1 1
C C11 0.7209(2) 0.46404(16) 0.35496(15) 0.0196(3) Uani d . 1 1
H H11A 0.8284 0.5524 0.3740 0.024 Uiso calc R 1 1
C C12 0.6138(2) 0.38191(16) 0.22211(15) 0.0208(3) Uani d . 1 1
C C13 0.4585(2) 0.25263(17) 0.19660(16) 0.0232(3) Uani d . 1 1
H H13A 0.3833 0.1967 0.1060 0.028 Uiso calc R 1 1
C C14 0.4123(2) 0.20443(16) 0.30184(15) 0.0217(3) Uani d . 1 1
H H14A 0.3060 0.1149 0.2819 0.026 Uiso calc R 1 1
C C15 0.6575(2) 0.42811(17) 0.10439(16) 0.0239(4) Uani d . 1 1
C C16 0.8490(3) 0.6119(2) 0.03466(17) 0.0354(4) Uani d . 1 1
H H16A 0.9564 0.7083 0.0729 0.053 Uiso calc R 1 1
H H16B 0.7443 0.6240 -0.0062 0.053 Uiso calc R 1 1
H H16C 0.8765 0.5404 -0.0362 0.053 Uiso calc R 1 1

loop_
_atom_site_aniso_label
_atom_site_aniso_U_11
_atom_site_aniso_U_22
_atom_site_aniso_U_33
_atom_site_aniso_U_12
_atom_site_aniso_U_13
_atom_site_aniso_U_23
O1 0.0235(6) 0.0248(6) 0.0241(6) 0.0100(5) 0.0094(4) 0.0154(5)
O2 0.0227(6) 0.0362(7) 0.0344(7) 0.0134(5) 0.0140(5) 0.0205(5)
O3 0.0253(6) 0.0526(8) 0.0442(7) 0.0200(6) 0.0117(5) 0.0348(6)
O4 0.0251(6) 0.0383(7) 0.0328(6) 0.0153(5) 0.0158(5) 0.0230(6)
O5 0.0419(7) 0.0275(6) 0.0197(6) 0.0035(5) 0.0098(5) 0.0099(5)
O6 0.0255(6) 0.0306(6) 0.0274(6) -0.0018(5) 0.0033(5) 0.0109(5)
O7 0.0336(7) 0.0274(6) 0.0213(6) 0.0032(5) 0.0068(5) 0.0140(5)
O8 0.0512(8) 0.0268(6) 0.0189(6) 0.0071(6) 0.0035(5) 0.0088(5)
N1 0.0185(7) 0.0177(6) 0.0228(7) 0.0066(5) 0.0056(5) 0.0087(5)
N2 0.0227(7) 0.0186(6) 0.0208(7) 0.0072(6) 0.0059(5) 0.0095(5)
C1 0.0312(9) 0.0242(8) 0.0245(8) 0.0097(7) 0.0113(7) 0.0149(7)
C2 0.0200(8) 0.0174(7) 0.0190(8) 0.0060(6) 0.0042(6) 0.0050(6)
C3 0.0196(8) 0.0153(7) 0.0173(7) 0.0064(6) 0.0051(6) 0.0042(6)
C4 0.0207(8) 0.0158(7) 0.0170(7) 0.0074(6) 0.0029(6) 0.0057(6)
C5 0.0168(7) 0.0160(7) 0.0194(7) 0.0065(6) 0.0050(6) 0.0049(6)
C6 0.0213(8) 0.0130(7) 0.0173(7) 0.0054(6) 0.0044(6) 0.0045(6)
C7 0.0195(8) 0.0194(8) 0.0228(8) 0.0094(6) 0.0041(6) 0.0090(6)
C8 0.0184(8) 0.0191(8) 0.0223(8) 0.0080(6) 0.0066(6) 0.0065(6)
C9 0.0198(8) 0.0174(7) 0.0223(8) 0.0106(6) 0.0069(6) 0.0083(6)
C10 0.0200(8) 0.0180(7) 0.0183(8) 0.0086(6) 0.0042(6) 0.0062(6)
C11 0.0210(8) 0.0160(7) 0.0233(8) 0.0078(6) 0.0069(6) 0.0087(6)
C12 0.0263(8) 0.0187(8) 0.0203(8) 0.0113(7) 0.0069(6) 0.0083(6)
C13 0.0272(8) 0.0191(8) 0.0203(8) 0.0074(7) 0.0021(6) 0.0073(6)
C14 0.0218(8) 0.0173(7) 0.0248(8) 0.0068(6) 0.0040(6) 0.0087(6)
C15 0.0309(9) 0.0197(8) 0.0223(9) 0.0111(7) 0.0069(7) 0.0089(7)
C16 0.0409(10) 0.0378(10) 0.0272(9) 0.0071(8) 0.0099(8) 0.0225(8)

loop_
_atom_type_symbol
_atom_type_description
_atom_type_scat_dispersion_real
_atom_type_scat_dispersion_imag
_atom_type_scat_source
C C 0.0033 0.0016 'International Tables Vol C Tables 4.2.6.8 and 6.1.1.4'
H H 0.0000 0.0000 'International Tables Vol C Tables 4.2.6.8 and 6.1.1.4'
N N 0.0061 0.0033 'International Tables Vol C Tables 4.2.6.8 and 6.1.1.4'
O O 0.0106 0.0060 'International Tables Vol C Tables 4.2.6.8 and 6.1.1.4'

loop_
_geom_angle_atom_site_label_1
_geom_angle_atom_site_label_2
_geom_angle_atom_site_label_3
_geom_angle
C2 O1 C1 115.18(11)
C15 O7 C16 115.00(12)
O4 N1 O3 122.78(12)
O4 N1 C5 119.80(12)
O3 N1 C5 117.40(12)
O6 N2 O5 123.65(13)
O6 N2 C10 118.19(12)
O5 N2 C10 118.13(12)
O1 C1 H1A 109.5
O1 C1 H1B 109.5
H1A C1 H1B 109.5
O1 C1 H1C 109.5
H1A C1 H1C 109.5
H1B C1 H1C 109.5
O2 C2 O1 123.67(14)
O2 C2 C3 124.01(14)
O1 C2 C3 112.32(12)
C8 C3 C4 118.93(13)
C8 C3 C2 118.95(13)
C4 C3 C2 122.11(13)
C5 C4 C3 120.01(14)
C5 C4 H4A 120.0
C3 C4 H4A 120.0
C4 C5 C6 122.65(13)
C4 C5 N1 115.70(13)
C6 C5 N1 121.64(13)
C7 C6 C5 115.81(13)
C7 C6 C9 116.20(13)
C5 C6 C9 127.81(13)
C8 C7 C6 122.27(14)
C8 C7 H7A 118.9
C6 C7 H7A 118.9
C3 C8 C7 120.31(14)
C3 C8 H8A 119.8
C7 C8 H8A 119.8
C14 C9 C10 116.34(13)
C14 C9 C6 115.67(13)
C10 C9 C6 127.94(13)
C11 C10 C9 122.64(13)
C11 C10 N2 116.29(13)
C9 C10 N2 121.07(13)
C12 C11 C10 119.37(14)
C12 C11 H11A 120.3
C10 C11 H11A 120.3
C11 C12 C13 119.30(14)
C11 C12 C15 122.49(14)
C13 C12 C15 118.20(14)
C14 C13 C12 120.55(14)
C14 C13 H13A 119.7
C12 C13 H13A 119.7
C13 C14 C9 121.72(14)
C13 C14 H14A 119.1
C9 C14 H14A 119.1
O8 C15 O7 124.10(14)
O8 C15 C12 123.56(14)
O7 C15 C12 112.33(13)
O7 C16 H16A 109.5
O7 C16 H16B 109.5
H16A C16 H16B 109.5
O7 C16 H16C 109.5
H16A C16 H16C 109.5
H16B C16 H16C 109.5

loop_
_geom_bond_atom_site_label_1
_geom_bond_atom_site_label_2
_geom_bond_distance
O1 C2 1.3363(18)
O1 C1 1.4469(17)
O2 C2 1.2024(18)
O3 N1 1.2256(16)
O4 N1 1.2188(16)
O5 N2 1.2239(16)
O6 N2 1.2197(16)
O7 C15 1.3315(19)
O7 C16 1.4486(18)
O8 C15 1.1995(19)
N1 C5 1.4682(18)
N2 C10 1.4708(19)
C1 H1A 0.9800
C1 H1B 0.9800
C1 H1C 0.9800
C2 C3 1.485(2)
C3 C8 1.387(2)
C3 C4 1.385(2)
C4 C5 1.374(2)
C4 H4A 0.9500
C5 C6 1.405(2)
C6 C7 1.393(2)
C6 C9 1.494(2)
C7 C8 1.381(2)
C7 H7A 0.9500
C8 H8A 0.9500
C9 C14 1.392(2)
C9 C10 1.399(2)
C10 C11 1.383(2)
C11 C12 1.384(2)
C11 H11A 0.9500
C12 C13 1.385(2)
C12 C15 1.491(2)
C13 C14 1.381(2)
C13 H13A 0.9500
C14 H14A 0.9500
C16 H16A 0.9800
C16 H16B 0.9800
C16 H16C 0.9800

loop_
_geom_hbond_atom_site_label_D
_geom_hbond_atom_site_label_H
_geom_hbond_atom_site_label_A
_geom_hbond_site_symmetry_A
_geom_hbond_distance_DH
_geom_hbond_distance_HA
_geom_hbond_distance_DA
_geom_hbond_angle_DHA
C16 H16A O3 2_766 0.98 2.50 3.253(2) 133.6
C1 H1C O2 2_557 0.98 2.57 3.5214(19) 164.0
C14 H14A O2 2_556 0.95 2.47 3.2399(19) 138.2
C8 H8A O3 1_455 0.95 2.41 3.3239(19) 161.7

loop_
_geom_torsion_atom_site_label_1
_geom_torsion_atom_site_label_2
_geom_torsion_atom_site_label_3
_geom_torsion_atom_site_label_4
_geom_torsion
C1 O1 C2 O2 3.3(2)
C1 O1 C2 C3 -176.29(11)
O2 C2 C3 C8 -3.9(2)
O1 C2 C3 C8 175.74(12)
O2 C2 C3 C4 177.44(14)
O1 C2 C3 C4 -2.96(19)
C8 C3 C4 C5 -0.1(2)
C2 C3 C4 C5 178.64(13)
C3 C4 C5 C6 -0.5(2)
C3 C4 C5 N1 -179.15(12)
O4 N1 C5 C4 170.63(13)
O3 N1 C5 C4 -7.86(19)
O4 N1 C5 C6 -8.1(2)
O3 N1 C5 C6 173.45(13)
C4 C5 C6 C7 -0.1(2)
N1 C5 C6 C7 178.50(12)
C4 C5 C6 C9 -174.94(13)
N1 C5 C6 C9 3.7(2)
C5 C6 C7 C8 1.2(2)
C9 C6 C7 C8 176.70(13)
C4 C3 C8 C7 1.2(2)
C2 C3 C8 C7 -177.57(13)
C6 C7 C8 C3 -1.8(2)
C7 C6 C9 C14 -54.82(18)
C5 C6 C9 C14 120.00(16)
C7 C6 C9 C10 122.53(16)
C5 C6 C9 C10 -62.6(2)
C14 C9 C10 C11 -3.2(2)
C6 C9 C10 C11 179.48(14)
C14 C9 C10 N2 175.83(13)
C6 C9 C10 N2 -1.5(2)
O6 N2 C10 C11 -12.78(19)
O5 N2 C10 C11 165.42(13)
O6 N2 C10 C9 168.14(13)
O5 N2 C10 C9 -13.7(2)
C9 C10 C11 C12 2.8(2)
N2 C10 C11 C12 -176.24(13)
C10 C11 C12 C13 -0.6(2)
C10 C11 C12 C15 178.61(13)
C11 C12 C13 C14 -1.1(2)
C15 C12 C13 C14 179.67(13)
C12 C13 C14 C9 0.6(2)
C10 C9 C14 C13 1.4(2)
C6 C9 C14 C13 179.09(13)
C16 O7 C15 O8 2.6(2)
C16 O7 C15 C12 -177.15(13)
C11 C12 C15 O8 178.12(15)
C13 C12 C15 O8 -2.7(2)
C11 C12 C15 O7 -2.1(2)
C13 C12 C15 O7 177.07(13)
